data_4101501
loop_
_publ_author_name
'Kamada, Taisuke'
'Aratani, Naoki'
'Ikeda, Toshiaki'
'Shibata, Naoki'
'Higuchi, Yoshiki'
'Wakamiya, Atsushi'
'Yamaguchi, Shigehiro'
'Kim, Kil Suk'
'Yoon, Zin Seok'
'Kim, Dongho'
'Osuka, Atsuhiro'

_publ_section_title
;
 High fidelity self-sorting assembling of meso-cinchomeronimide
 appended meso-meso linked Zn(II) diporphyrins.
;
_journal_issue 23
_journal_name_full 'Journal of the American Chemical Society'
_journal_page_first 7670
_journal_page_last 7678
_journal_paper_doi 10.1021/ja0611137
_journal_volume 128
_journal_year 2006
_chemical_formula_moiety 'C376 H324 N47 O16 Zn6'
_chemical_formula_sum 'C376 H324 N47 O16 Zn6'
_chemical_formula_weight 6149.04
_chemical_name_systematic
; 
 ? 
;
_space_group_IT_number 148
_symmetry_cell_setting rhombohedral
_symmetry_space_group_name_Hall '-R 3'
_symmetry_space_group_name_H-M 'R -3 :H'
_atom_sites_solution_hydrogens geom
_atom_sites_solution_primary direct
_atom_sites_solution_secondary difmap
_audit_creation_method SHELXL-97
_cell_angle_alpha 90.00
_cell_angle_beta 90.00
_cell_angle_gamma 120.00
_cell_formula_units_Z 3
_cell_length_a 22.8553(7)
_cell_length_b 22.8553(7)
_cell_length_c 60.016(4)
_cell_measurement_reflns_used 6562
_cell_measurement_temperature 120(2)
_cell_measurement_theta_max 21.23
_cell_measurement_theta_min 2.47
_cell_volume 27150(2)
_computing_cell_refinement 'Bruker SMART'
_computing_data_collection 'Bruker SMART'
_computing_data_reduction 'Bruker SAINT'
_computing_molecular_graphics 'Bruker SHELXTL'
_computing_publication_material 'Bruker SHELXTL'
_computing_structure_refinement 'SHELXL-97 (Sheldrick, 1997)'
_computing_structure_solution 'SHELXS-97 (Sheldrick, 1990)'
_diffrn_ambient_temperature 120(2)
_diffrn_detector_area_resol_mean 8.366
_diffrn_measured_fraction_theta_full 0.920
_diffrn_measured_fraction_theta_max 0.920
_diffrn_measurement_device_type 'CCD area detector'
_diffrn_measurement_method 'phi and omega scans'
_diffrn_radiation_monochromator graphite
_diffrn_radiation_source 'fine-focus sealed tube'
_diffrn_radiation_type MoK\a
_diffrn_radiation_wavelength 0.71073
_diffrn_reflns_av_R_equivalents 0.0953
_diffrn_reflns_av_sigmaI/netI 0.1668
_diffrn_reflns_limit_h_max 30
_diffrn_reflns_limit_h_min -29
_diffrn_reflns_limit_k_max 21
_diffrn_reflns_limit_k_min -30
_diffrn_reflns_limit_l_max 67
_diffrn_reflns_limit_l_min -77
_diffrn_reflns_number 52174
_diffrn_reflns_theta_full 28.32
_diffrn_reflns_theta_max 28.32
_diffrn_reflns_theta_min 1.08
_exptl_absorpt_coefficient_mu 0.454
_exptl_absorpt_correction_T_max 0.9560
_exptl_absorpt_correction_T_min 0.8391
_exptl_absorpt_correction_type empirical
_exptl_crystal_colour red
_exptl_crystal_density_diffrn 1.128
_exptl_crystal_density_method 'not measured'
_exptl_crystal_description prism
_exptl_crystal_F_000 9651
_exptl_crystal_size_max 0.40
_exptl_crystal_size_mid 0.30
_exptl_crystal_size_min 0.10
_refine_diff_density_max 1.093
_refine_diff_density_min -0.400
_refine_diff_density_rms 0.117
_refine_ls_extinction_method none
_refine_ls_goodness_of_fit_ref 0.969
_refine_ls_hydrogen_treatment constr
_refine_ls_matrix_type full
_refine_ls_number_parameters 646
_refine_ls_number_reflns 13839
_refine_ls_number_restraints 15
_refine_ls_restrained_S_all 0.972
_refine_ls_R_factor_all 0.2003
_refine_ls_R_factor_gt 0.0992
_refine_ls_shift/su_max 0.004
_refine_ls_shift/su_mean 0.000
_refine_ls_structure_factor_coef Fsqd
_refine_ls_weighting_details 'calc w=1/[\s^2^(Fo^2^)+(0.1772P)^2^+0.0000P] where P=(Fo^2^+2Fc^2^)/3'
_refine_ls_weighting_scheme calc
_refine_ls_wR_factor_gt 0.2875
_refine_ls_wR_factor_ref 0.3300
_reflns_number_gt 5329
_reflns_number_total 13839
_reflns_threshold_expression >2sigma(I)
_cod_data_source_file ja0611137si20060223_025511.cif
_cod_data_source_block pyimznp
_cod_depositor_comments
;
The following automatic conversions were performed:
'_symmetry_cell_setting' value 'Rhombohedral' changed to 'rhombohedral'
according to '/home/saulius/struct/CIF-dictionaries/cif_core.dic'
dictionary named 'cif_core.dic' version 2.4.1 from 2010-06-29.

Automatic conversion script
Id: cif_fix_enum 1527 2010-12-29 10:47:43Z saulius 
;
_cod_original_sg_symbol_H-M 'R -3'
_cod_database_code 4101501

loop_
_symmetry_equiv_pos_as_xyz
'x, y, z'
'-y, x-y, z'
'-x+y, -x, z'
'x+2/3, y+1/3, z+1/3'
'-y+2/3, x-y+1/3, z+1/3'
'-x+y+2/3, -x+1/3, z+1/3'
'x+1/3, y+2/3, z+2/3'
'-y+1/3, x-y+2/3, z+2/3'
'-x+y+1/3, -x+2/3, z+2/3'
'-x, -y, -z'
'y, -x+y, -z'
'x-y, x, -z'
'-x+2/3, -y+1/3, -z+1/3'
'y+2/3, -x+y+1/3, -z+1/3'
'x-y+2/3, x+1/3, -z+1/3'
'-x+1/3, -y+2/3, -z+2/3'
'y+1/3, -x+y+2/3, -z+2/3'
'x-y+1/3, x+2/3, -z+2/3'

loop_
_atom_site_label
_atom_site_type_symbol
_atom_site_fract_x
_atom_site_fract_y
_atom_site_fract_z
_atom_site_U_iso_or_equiv
_atom_site_adp_type
_atom_site_occupancy
_atom_site_symmetry_multiplicity
_atom_site_calc_flag
_atom_site_refinement_flags
C112 C 0.038(3) 0.078(2) 0.2532(8) 0.61(4) Uiso 1 1 d D
C1 C 0.0894(3) 0.3097(3) 0.10780(9) 0.0496(14) Uani 1 1 d .
C2 C 0.0300(3) 0.2652(3) 0.09543(10) 0.0558(15) Uani 1 1 d .
H2 H 0.0228 0.2683 0.0800 0.067 Uiso 1 1 calc R
C3 C -0.0136(3) 0.2186(3) 0.10954(10) 0.0569(16) Uani 1 1 d .
H3 H -0.0570 0.1819 0.1059 0.068 Uiso 1 1 calc R
C4 C 0.0169(3) 0.2339(3) 0.13086(9) 0.0523(15) Uani 1 1 d .
C5 C -0.0124(3) 0.1988(3) 0.15075(10) 0.0547(15) Uani 1 1 d .
C6 C 0.0136(3) 0.2147(3) 0.17212(9) 0.0518(15) Uani 1 1 d .
C7 C -0.0194(3) 0.1772(3) 0.19221(10) 0.0625(17) Uani 1 1 d .
H7 H -0.0620 0.1368 0.1931 0.075 Uiso 1 1 calc R
C8 C 0.0222(3) 0.2110(3) 0.20940(10) 0.0632(17) Uani 1 1 d .
H8 H 0.0138 0.1987 0.2247 0.076 Uiso 1 1 calc R
C9 C 0.0805(3) 0.2682(3) 0.20064(9) 0.0560(16) Uani 1 1 d .
C10 C 0.1362(3) 0.3156(3) 0.21304(9) 0.0546(16) Uani 1 1 d .
C11 C 0.1943(3) 0.3713(3) 0.20428(9) 0.0536(15) Uani 1 1 d .
C12 C 0.2511(3) 0.4203(3) 0.21718(11) 0.0594(17) Uani 1 1 d .
H12 H 0.2552 0.4214 0.2329 0.071 Uiso 1 1 calc R
C13 C 0.2965(4) 0.4633(4) 0.20294(11) 0.0617(17) Uani 1 1 d .
H13 H 0.3394 0.5008 0.2065 0.074 Uiso 1 1 calc R
C14 C 0.2687(3) 0.4426(3) 0.18119(10) 0.0564(16) Uani 1 1 d .
C15 C 0.3012(3) 0.4752(3) 0.16133(10) 0.0604(16) Uani 1 1 d .
H15 H 0.3454 0.5131 0.1627 0.073 Uiso 1 1 calc R
C16 C 0.2754(3) 0.4576(3) 0.13972(10) 0.0547(15) Uani 1 1 d .
C17 C 0.3122(3) 0.4909(3) 0.12009(10) 0.0625(17) Uani 1 1 d .
H17 H 0.3573 0.5276 0.1193 0.075 Uiso 1 1 calc R
C18 C 0.2697(3) 0.4593(3) 0.10285(11) 0.0616(17) Uani 1 1 d .
H18 H 0.2797 0.4703 0.0875 0.074 Uiso 1 1 calc R
C19 C 0.2077(3) 0.4071(3) 0.11147(9) 0.0486(14) Uani 1 1 d .
C20 C 0.1493(3) 0.3631(3) 0.09898(9) 0.0501(14) Uani 1 1 d .
C21 C -0.1385(3) 0.1374(4) 0.14484(12) 0.0676(18) Uani 1 1 d .
C22 C -0.1901(3) 0.0653(3) 0.14546(11) 0.0612(17) Uani 1 1 d .
C23 C -0.2592(4) 0.0337(4) 0.14347(15) 0.089(3) Uani 1 1 d .
H23 H -0.2815 0.0583 0.1402 0.106 Uiso 1 1 calc R
C24 C -0.2952(4) -0.0367(4) 0.14656(14) 0.083(2) Uani 1 1 d .
H24 H -0.3430 -0.0594 0.1455 0.099 Uiso 1 1 calc R
C25 C -0.1988(3) -0.0424(3) 0.15240(9) 0.0524(15) Uani 1 1 d .
H25 H -0.1777 -0.0684 0.1553 0.063 Uiso 1 1 calc R
C26 C -0.1598(3) 0.0264(3) 0.14984(9) 0.0539(15) Uani 1 1 d .
C27 C -0.0864(3) 0.0731(3) 0.15085(10) 0.0561(16) Uani 1 1 d .
C28 C 0.1520(3) 0.3762(4) 0.07456(10) 0.0595(17) Uani 1 1 d .
C29 C 0.1642(3) 0.4383(4) 0.06699(11) 0.0668(18) Uani 1 1 d .
H29 H 0.1716 0.4725 0.0774 0.080 Uiso 1 1 calc R
C30 C 0.1660(4) 0.4517(5) 0.04456(13) 0.083(2) Uani 1 1 d .
C31 C 0.1544(4) 0.4016(6) 0.02971(12) 0.087(3) Uani 1 1 d .
H31 H 0.1557 0.4107 0.0142 0.105 Uiso 1 1 calc R
C32 C 0.1410(4) 0.3386(5) 0.03639(13) 0.084(3) Uani 1 1 d .
C33 C 0.1401(3) 0.3251(4) 0.05920(10) 0.0665(19) Uani 1 1 d .
H33 H 0.1316 0.2821 0.0642 0.080 Uiso 1 1 calc R
C34 C 0.1870(6) 0.5253(6) 0.03651(17) 0.127(4) Uani 1 1 d .
C35 C 0.1935(11) 0.5745(7) 0.0553(2) 0.246(11) Uani 1 1 d .
H35A H 0.1536 0.5528 0.0649 0.368 Uiso 1 1 calc R
H35B H 0.1971 0.6155 0.0487 0.368 Uiso 1 1 calc R
H35C H 0.2341 0.5866 0.0641 0.368 Uiso 1 1 calc R
C36 C 0.2483(8) 0.5507(10) 0.0237(4) 0.278(12) Uani 1 1 d .
H36A H 0.2612 0.5957 0.0179 0.417 Uiso 1 1 calc R
H36B H 0.2408 0.5201 0.0112 0.417 Uiso 1 1 calc R
H36C H 0.2845 0.5536 0.0332 0.417 Uiso 1 1 calc R
C37 C 0.1321(9) 0.5187(9) 0.0191(3) 0.244(10) Uani 1 1 d .
H37A H 0.1236 0.4830 0.0083 0.367 Uiso 1 1 calc R
H37B H 0.1486 0.5617 0.0112 0.367 Uiso 1 1 calc R
H37C H 0.0901 0.5072 0.0269 0.367 Uiso 1 1 calc R
C38 C 0.1269(5) 0.2851(7) 0.01892(15) 0.114(4) Uani 1 1 d .
C39 C 0.1732(8) 0.3147(8) -0.00124(16) 0.191(7) Uani 1 1 d .
H39A H 0.1680 0.3513 -0.0076 0.287 Uiso 1 1 calc R
H39B H 0.1612 0.2793 -0.0125 0.287 Uiso 1 1 calc R
H39C H 0.2202 0.3325 0.0034 0.287 Uiso 1 1 calc R
C40 C 0.0581(7) 0.2616(7) 0.0098(2) 0.166(5) Uani 1 1 d U
H40A H 0.0520 0.2359 -0.0039 0.249 Uiso 1 1 calc R
H40B H 0.0529 0.3008 0.0065 0.249 Uiso 1 1 calc R
H40C H 0.0241 0.2328 0.0208 0.249 Uiso 1 1 calc R
C41 C 0.1359(8) 0.2290(6) 0.02776(16) 0.158(5) Uani 1 1 d .
H41A H 0.1788 0.2479 0.0358 0.237 Uiso 1 1 calc R
H41B H 0.1361 0.2012 0.0153 0.237 Uiso 1 1 calc R
H41C H 0.0986 0.2009 0.0379 0.237 Uiso 1 1 calc R
C42 C 0.1339(3) 0.3066(3) 0.23774(10) 0.0583(16) Uani 1 1 d .
C43 C 0.0980(4) 0.3262(4) 0.25112(10) 0.0659(18) Uani 1 1 d .
H43 H 0.0745 0.3460 0.2443 0.079 Uiso 1 1 calc R
C44 C 0.0946(4) 0.3183(4) 0.27409(12) 0.078(2) Uani 1 1 d .
C45 C 0.1301(6) 0.2916(5) 0.28329(12) 0.102(3) Uani 1 1 d .
H45 H 0.1258 0.2835 0.2989 0.122 Uiso 1 1 calc R
C46 C 0.1738(4) 0.2747(4) 0.27115(12) 0.074(2) Uani 1 1 d .
C47 C 0.1729(4) 0.2818(4) 0.24757(11) 0.0689(19) Uani 1 1 d .
H47 H 0.1990 0.2696 0.2384 0.083 Uiso 1 1 calc R
C48 C 0.0615(7) 0.3446(7) 0.28949(16) 0.134(4) Uani 1 1 d .
C49 C 0.0713(10) 0.3443(9) 0.31192(19) 0.212(9) Uani 1 1 d .
H49A H 0.1185 0.3769 0.3155 0.319 Uiso 1 1 calc R
H49B H 0.0608 0.2990 0.3166 0.319 Uiso 1 1 calc R
H49C H 0.0415 0.3569 0.3198 0.319 Uiso 1 1 calc R
C51 C 0.0841(6) 0.4172(7) 0.2858(2) 0.235(10) Uani 1 1 d .
H51A H 0.1334 0.4438 0.2869 0.352 Uiso 1 1 calc R
H51B H 0.0639 0.4326 0.2971 0.352 Uiso 1 1 calc R
H51C H 0.0697 0.4230 0.2710 0.352 Uiso 1 1 calc R
C50 C -0.0170(6) 0.2828(7) 0.2879(3) 0.308(16) Uani 1 1 d R
H50A H -0.0237 0.2713 0.2719 0.462 Uiso 1 1 d R
H50B H -0.0459 0.2994 0.2930 0.462 Uiso 1 1 d R
H50C H -0.0285 0.2421 0.2961 0.462 Uiso 1 1 d R
C52 C 0.2167(5) 0.2498(5) 0.28151(13) 0.089(2) Uani 1 1 d .
C53 C 0.1832(7) 0.2071(10) 0.3021(3) 0.216(9) Uani 1 1 d .
H53A H 0.1527 0.1602 0.2976 0.325 Uiso 1 1 calc R
H53B H 0.1575 0.2247 0.3098 0.325 Uiso 1 1 calc R
H53C H 0.2180 0.2089 0.3121 0.325 Uiso 1 1 calc R
C54 C 0.2861(5) 0.3055(5) 0.2859(2) 0.163(6) Uani 1 1 d .
H54A H 0.3125 0.3173 0.2721 0.245 Uiso 1 1 calc R
H54B H 0.3075 0.2910 0.2971 0.245 Uiso 1 1 calc R
H54C H 0.2845 0.3449 0.2914 0.245 Uiso 1 1 calc R
H55A H 0.2544 0.2243 0.2544 0.245 Uiso 1 1 d R
H55B H 0.1961 0.1664 0.2621 0.245 Uiso 1 1 d R
H55C H 0.2540 0.1835 0.2770 0.245 Uiso 1 1 d R
C55 C 0.2329(11) 0.2064(10) 0.2649(3) 0.222(7) Uani 1 1 d U
C65 C 0.2256(6) 0.2183(6) 0.20366(16) 0.112(3) Uiso 1 1 d .
C66 C 0.2765(6) 0.2815(6) 0.20096(17) 0.117(3) Uiso 1 1 d .
C67 C 0.3333 0.6667 0.1319(5) 0.166(9) Uiso 1 3 d S
C68 C 0.3333 0.6667 0.1081(4) 0.144(7) Uiso 1 3 d S
C100 C 0.8854(11) 0.0545(10) 0.0743(3) 0.102(6) Uiso 0.50 1 d PD
C101 C 0.9266(17) 0.0555(15) 0.0831(5) 0.168(10) Uiso 0.50 1 d P
C102 C 0.9505(15) 0.0302(15) 0.1043(5) 0.157(9) Uiso 0.50 1 d P
C103 C 0.8918(13) -0.0327(13) 0.1058(4) 0.128(7) Uiso 0.50 1 d P
C104 C 0.8311(9) -0.0421(9) 0.0964(3) 0.090(5) Uiso 0.50 1 d P
C105 C 0.8190(15) -0.0011(15) 0.0866(4) 0.161(9) Uiso 0.50 1 d P
C106 C 0.8381(13) 0.0833(14) 0.0755(4) 0.161(9) Uiso 0.50 1 d PD
N1 N 0.0796(2) 0.2902(2) 0.12975(7) 0.0483(11) Uani 1 1 d .
N2 N 0.0746(2) 0.2700(2) 0.17763(7) 0.0514(12) Uani 1 1 d .
N3 N 0.2061(2) 0.3868(3) 0.18238(7) 0.0527(12) Uani 1 1 d .
N4 N 0.2126(2) 0.4055(2) 0.13434(7) 0.0482(11) Uani 1 1 d .
N5 N -0.0768(3) 0.1383(3) 0.14833(8) 0.0587(13) Uani 1 1 d .
N6 N -0.2661(3) -0.0732(3) 0.15090(8) 0.0548(13) Uani 1 1 d .
N8 N 0.1794(7) 0.1610(7) 0.20661(18) 0.173(4) Uiso 1 1 d .
N9 N 0.3333 0.6667 0.1482(6) 0.33(2) Uiso 1 3 d S
O1 O -0.1453(2) 0.1857(2) 0.14210(11) 0.0890(18) Uani 1 1 d .
O2 O -0.0426(2) 0.0611(2) 0.15376(9) 0.0779(14) Uani 1 1 d .
O11 O 0.0000 0.0000 0.0206(7) 0.46(2) Uiso 1 3 d S
O12 O 1.0000 1.0000 0.1972(2) 0.160(5) Uiso 1 3 d S
Zn1 Zn 0.14873(4) 0.33006(3) 0.155505(10) 0.0488(3) Uani 1 1 d .
C111 C -0.0020(13) 0.1071(13) 0.2641(4) 0.136(8) Uiso 0.50 1 d PD
N12 N -0.0098(16) 0.1177(16) 0.2823(5) 0.230(12) Uiso 0.50 1 d PD

loop_
_atom_site_aniso_label
_atom_site_aniso_U_11
_atom_site_aniso_U_22
_atom_site_aniso_U_33
_atom_site_aniso_U_23
_atom_site_aniso_U_13
_atom_site_aniso_U_12
C1 0.050(4) 0.051(4) 0.053(3) -0.009(3) -0.009(3) 0.029(3)
C2 0.054(4) 0.067(4) 0.047(3) -0.009(3) -0.012(3) 0.032(3)
C3 0.042(3) 0.066(4) 0.056(3) -0.018(3) -0.012(3) 0.022(3)
C4 0.051(4) 0.051(4) 0.053(3) -0.009(3) -0.007(3) 0.024(3)
C5 0.044(4) 0.053(4) 0.062(4) -0.013(3) -0.007(3) 0.020(3)
C6 0.048(4) 0.055(4) 0.054(3) -0.010(3) -0.005(3) 0.027(3)
C7 0.061(4) 0.056(4) 0.064(4) 0.001(3) 0.005(3) 0.023(3)
C8 0.068(4) 0.070(5) 0.053(4) -0.002(3) 0.001(3) 0.035(4)
C9 0.064(4) 0.058(4) 0.050(3) -0.007(3) -0.003(3) 0.034(4)
C10 0.063(4) 0.066(4) 0.046(3) -0.015(3) -0.011(3) 0.040(4)
C11 0.060(4) 0.061(4) 0.047(3) -0.017(3) -0.018(3) 0.035(3)
C12 0.064(4) 0.067(4) 0.059(4) -0.022(3) -0.024(3) 0.042(4)
C13 0.060(4) 0.061(4) 0.064(4) -0.020(3) -0.023(3) 0.030(4)
C14 0.052(4) 0.055(4) 0.063(4) -0.015(3) -0.016(3) 0.028(3)
C15 0.050(4) 0.056(4) 0.063(4) -0.014(3) -0.013(3) 0.018(3)
C16 0.050(4) 0.058(4) 0.059(4) -0.006(3) -0.009(3) 0.029(3)
C17 0.050(4) 0.062(4) 0.068(4) 0.003(3) -0.005(3) 0.023(3)
C18 0.057(4) 0.066(4) 0.060(4) 0.000(3) -0.001(3) 0.030(4)
C19 0.047(3) 0.051(4) 0.047(3) -0.004(3) -0.003(3) 0.024(3)
C20 0.053(4) 0.061(4) 0.048(3) -0.010(3) -0.005(3) 0.037(3)
C21 0.047(4) 0.059(5) 0.087(5) -0.020(4) -0.001(3) 0.018(3)
C22 0.050(4) 0.047(4) 0.081(4) -0.021(3) -0.002(3) 0.020(3)
C23 0.059(5) 0.061(5) 0.151(8) -0.027(5) 0.001(5) 0.035(4)
C24 0.049(4) 0.051(4) 0.137(7) -0.026(4) 0.011(4) 0.016(4)
C25 0.053(4) 0.054(4) 0.045(3) -0.003(3) 0.000(3) 0.023(3)
C26 0.050(4) 0.057(4) 0.046(3) -0.012(3) 0.001(3) 0.020(3)
C27 0.049(4) 0.056(4) 0.058(4) -0.004(3) -0.004(3) 0.023(3)
C28 0.044(4) 0.080(5) 0.054(3) 0.002(3) -0.004(3) 0.031(4)
C29 0.056(4) 0.074(5) 0.057(4) 0.007(3) -0.006(3) 0.023(4)
C30 0.062(5) 0.107(7) 0.063(4) 0.014(4) -0.010(4) 0.030(5)
C31 0.073(5) 0.145(9) 0.048(4) 0.009(5) 0.000(3) 0.058(6)
C32 0.051(4) 0.145(8) 0.066(5) -0.038(5) -0.017(3) 0.057(5)
C33 0.061(4) 0.104(6) 0.050(3) -0.014(3) -0.006(3) 0.052(4)
C34 0.123(9) 0.143(10) 0.094(7) 0.063(7) -0.002(6) 0.051(8)
C35 0.49(3) 0.110(10) 0.096(9) 0.033(7) -0.020(13) 0.120(15)
C36 0.147(14) 0.24(2) 0.40(3) 0.20(2) 0.122(17) 0.059(14)
C37 0.235(18) 0.218(17) 0.259(18) 0.079(14) -0.122(15) 0.097(15)
C38 0.090(7) 0.196(12) 0.090(6) -0.049(7) -0.028(5) 0.098(8)
C39 0.30(2) 0.31(2) 0.062(6) -0.025(8) 0.010(8) 0.229(18)
C40 0.154(8) 0.171(9) 0.168(8) -0.062(7) -0.044(7) 0.077(7)
C41 0.257(16) 0.123(9) 0.086(7) -0.055(6) -0.018(8) 0.089(11)
C42 0.066(4) 0.070(4) 0.049(3) -0.008(3) -0.012(3) 0.042(4)
C43 0.072(5) 0.089(5) 0.054(4) -0.004(3) -0.003(3) 0.053(4)
C44 0.095(6) 0.091(6) 0.064(4) 0.006(4) 0.023(4) 0.058(5)
C45 0.166(9) 0.119(8) 0.050(4) 0.010(4) 0.022(5) 0.094(8)
C46 0.082(5) 0.074(5) 0.070(4) -0.003(4) -0.008(4) 0.042(4)
C47 0.072(5) 0.081(5) 0.058(4) -0.011(3) 0.002(3) 0.041(4)
C48 0.200(13) 0.188(12) 0.085(6) 0.042(7) 0.062(7) 0.150(11)
C49 0.38(3) 0.29(2) 0.102(9) 0.011(10) 0.076(12) 0.27(2)
C51 0.39(3) 0.249(19) 0.195(13) 0.084(13) 0.179(16) 0.26(2)
C50 0.119(12) 0.44(4) 0.36(3) -0.23(3) 0.001(14) 0.132(17)
C52 0.110(7) 0.097(6) 0.074(5) 0.006(4) -0.003(5) 0.063(6)
C53 0.145(12) 0.32(2) 0.217(14) 0.173(15) 0.061(11) 0.143(14)
C54 0.074(7) 0.085(7) 0.302(17) 0.046(9) -0.023(8) 0.018(6)
C55 0.261(11) 0.225(11) 0.237(11) 0.004(8) -0.042(8) 0.163(9)
N1 0.050(3) 0.052(3) 0.045(3) -0.008(2) -0.008(2) 0.026(3)
N2 0.051(3) 0.054(3) 0.044(3) -0.006(2) -0.004(2) 0.023(3)
N3 0.051(3) 0.053(3) 0.050(3) -0.009(2) -0.011(2) 0.023(3)
N4 0.047(3) 0.048(3) 0.055(3) -0.007(2) -0.012(2) 0.027(2)
N5 0.051(3) 0.055(3) 0.063(3) -0.009(3) -0.005(2) 0.021(3)
N6 0.051(3) 0.055(3) 0.059(3) -0.011(2) 0.009(2) 0.026(3)
O1 0.054(3) 0.046(3) 0.165(5) -0.028(3) -0.011(3) 0.024(2)
O2 0.051(3) 0.061(3) 0.113(4) 0.014(3) -0.017(3) 0.021(2)
Zn1 0.0500(5) 0.0471(4) 0.0480(4) -0.0095(3) -0.0108(3) 0.0233(4)

loop_
_atom_type_symbol
_atom_type_description
_atom_type_scat_dispersion_real
_atom_type_scat_dispersion_imag
_atom_type_scat_source
C C 0.0033 0.0016 'International Tables Vol C Tables 4.2.6.8 and 6.1.1.4'
H H 0.0000 0.0000 'International Tables Vol C Tables 4.2.6.8 and 6.1.1.4'
N N 0.0061 0.0033 'International Tables Vol C Tables 4.2.6.8 and 6.1.1.4'
O O 0.0106 0.0060 'International Tables Vol C Tables 4.2.6.8 and 6.1.1.4'
Zn Zn 0.2839 1.4301 'International Tables Vol C Tables 4.2.6.8 and 6.1.1.4'

loop_
_geom_angle_atom_site_label_1
_geom_angle_atom_site_label_2
_geom_angle_atom_site_label_3
_geom_angle
_geom_angle_site_symmetry_3
N1 C1 C20 125.0(5) .
N1 C1 C2 108.9(5) .
C20 C1 C2 126.0(5) .
C3 C2 C1 107.6(5) .
C3 C2 H2 126.2 .
C1 C2 H2 126.2 .
C2 C3 C4 107.3(5) .
C2 C3 H3 126.3 .
C4 C3 H3 126.3 .
N1 C4 C5 123.6(5) .
N1 C4 C3 110.1(5) .
C5 C4 C3 126.2(6) .
C6 C5 C4 128.2(6) .
C6 C5 N5 116.4(5) .
C4 C5 N5 115.4(5) .
N2 C6 C5 124.7(5) .
N2 C6 C7 109.4(5) .
C5 C6 C7 125.9(6) .
C8 C7 C6 106.6(6) .
C8 C7 H7 126.7 .
C6 C7 H7 126.7 .
C7 C8 C9 108.2(6) .
C7 C8 H8 125.9 .
C9 C8 H8 125.9 .
N2 C9 C10 124.6(6) .
N2 C9 C8 109.5(5) .
C10 C9 C8 125.8(6) .
C9 C10 C11 125.7(5) .
C9 C10 C42 117.7(6) .
C11 C10 C42 116.7(5) .
N3 C11 C10 125.1(5) .
N3 C11 C12 109.5(6) .
C10 C11 C12 125.4(6) .
C13 C12 C11 107.2(6) .
C13 C12 H12 126.4 .
C11 C12 H12 126.4 .
C12 C13 C14 107.0(6) .
C12 C13 H13 126.5 .
C14 C13 H13 126.5 .
N3 C14 C15 124.8(5) .
N3 C14 C13 110.3(6) .
C15 C14 C13 124.9(6) .
C16 C15 C14 126.8(6) .
C16 C15 H15 116.6 .
C14 C15 H15 116.6 .
N4 C16 C15 125.2(6) .
N4 C16 C17 110.6(5) .
C15 C16 C17 124.2(6) .
C18 C17 C16 105.7(6) .
C18 C17 H17 127.1 .
C16 C17 H17 127.1 .
C17 C18 C19 108.6(6) .
C17 C18 H18 125.7 .
C19 C18 H18 125.7 .
N4 C19 C18 108.9(5) .
N4 C19 C20 124.6(5) .
C18 C19 C20 126.5(5) .
C1 C20 C19 125.4(5) .
C1 C20 C28 118.1(5) .
C19 C20 C28 116.5(5) .
O1 C21 N5 126.5(6) .
O1 C21 C22 129.3(7) .
N5 C21 C22 104.3(6) .
C23 C22 C26 119.1(6) .
C23 C22 C21 130.7(7) .
C26 C22 C21 110.1(6) .
C22 C23 C24 116.7(7) .
C22 C23 H23 121.6 .
C24 C23 H23 121.6 .
N6 C24 C23 123.7(7) .
N6 C24 H24 118.1 .
C23 C24 H24 118.1 .
N6 C25 C26 120.8(6) .
N6 C25 H25 119.6 .
C26 C25 H25 119.6 .
C25 C26 C22 120.3(6) .
C25 C26 C27 132.7(6) .
C22 C26 C27 107.0(6) .
O2 C27 N5 124.4(6) .
O2 C27 C26 129.1(6) .
N5 C27 C26 106.5(6) .
C29 C28 C33 119.7(6) .
C29 C28 C20 119.8(6) .
C33 C28 C20 120.4(6) .
C30 C29 C28 121.3(7) .
C30 C29 H29 119.4 .
C28 C29 H29 119.4 .
C31 C30 C29 118.6(8) .
C31 C30 C34 121.5(8) .
C29 C30 C34 119.7(9) .
C30 C31 C32 122.4(7) .
C30 C31 H31 118.8 .
C32 C31 H31 118.8 .
C31 C32 C33 119.1(7) .
C31 C32 C38 119.2(9) .
C33 C32 C38 121.7(10) .
C32 C33 C28 118.9(7) .
C32 C33 H33 120.6 .
C28 C33 H33 120.6 .
C36 C34 C35 112.1(15) .
C36 C34 C30 108.0(12) .
C35 C34 C30 114.8(8) .
C36 C34 C37 104.5(13) .
C35 C34 C37 109.6(14) .
C30 C34 C37 107.2(10) .
C34 C35 H35A 109.5 .
C34 C35 H35B 109.5 .
H35A C35 H35B 109.5 .
C34 C35 H35C 109.5 .
H35A C35 H35C 109.5 .
H35B C35 H35C 109.5 .
C34 C36 H36A 109.5 .
C34 C36 H36B 109.5 .
H36A C36 H36B 109.5 .
C34 C36 H36C 109.5 .
H36A C36 H36C 109.5 .
H36B C36 H36C 109.5 .
C34 C37 H37A 109.5 .
C34 C37 H37B 109.5 .
H37A C37 H37B 109.5 .
C34 C37 H37C 109.5 .
H37A C37 H37C 109.5 .
H37B C37 H37C 109.5 .
C40 C38 C41 113.2(12) .
C40 C38 C32 107.9(8) .
C41 C38 C32 112.4(8) .
C40 C38 C39 104.0(9) .
C41 C38 C39 107.4(9) .
C32 C38 C39 111.7(11) .
C38 C39 H39A 109.5 .
C38 C39 H39B 109.5 .
H39A C39 H39B 109.5 .
C38 C39 H39C 109.5 .
H39A C39 H39C 109.5 .
H39B C39 H39C 109.5 .
C38 C40 H40A 109.5 .
C38 C40 H40B 109.5 .
H40A C40 H40B 109.5 .
C38 C40 H40C 109.5 .
H40A C40 H40C 109.5 .
H40B C40 H40C 109.5 .
C38 C41 H41A 109.5 .
C38 C41 H41B 109.5 .
H41A C41 H41B 109.5 .
C38 C41 H41C 109.5 .
H41A C41 H41C 109.5 .
H41B C41 H41C 109.5 .
C43 C42 C47 119.3(6) .
C43 C42 C10 121.4(6) .
C47 C42 C10 119.1(6) .
C42 C43 C44 122.9(6) .
C42 C43 H43 118.5 .
C44 C43 H43 118.5 .
C45 C44 C43 117.2(7) .
C45 C44 C48 117.8(7) .
C43 C44 C48 124.6(8) .
C44 C45 C46 124.7(7) .
C44 C45 H45 117.7 .
C46 C45 H45 117.7 .
C47 C46 C45 114.9(7) .
C47 C46 C52 120.4(7) .
C45 C46 C52 124.7(7) .
C42 C47 C46 120.8(6) .
C42 C47 H47 119.6 .
C46 C47 H47 119.6 .
C49 C48 C51 100.7(12) .
C49 C48 C44 119.3(10) .
C51 C48 C44 113.1(8) .
C49 C48 C50 99.6(12) .
C51 C48 C50 124.9(10) .
C44 C48 C50 99.9(10) .
C48 C49 H49A 109.5 .
C48 C49 H49B 109.5 .
H49A C49 H49B 109.5 .
C48 C49 H49C 109.5 .
H49A C49 H49C 109.5 .
H49B C49 H49C 109.5 .
C48 C51 H51A 109.5 .
C48 C51 H51B 109.5 .
H51A C51 H51B 109.5 .
C48 C51 H51C 109.5 .
H51A C51 H51C 109.5 .
H51B C51 H51C 109.5 .
C48 C50 H50A 104.3 .
C48 C50 H50B 108.1 .
H50A C50 H50B 111.9 .
C48 C50 H50C 116.9 .
H50A C50 H50C 108.1 .
H50B C50 H50C 107.6 .
C54 C52 C46 111.8(8) .
C54 C52 C53 112.7(10) .
C46 C52 C53 111.6(8) .
C54 C52 C55 99.5(11) .
C46 C52 C55 112.5(9) .
C53 C52 C55 108.1(12) .
C52 C53 H53A 109.5 .
C52 C53 H53B 109.5 .
H53A C53 H53B 109.5 .
C52 C53 H53C 109.5 .
H53A C53 H53C 109.5 .
H53B C53 H53C 109.5 .
C52 C54 H54A 109.5 .
C52 C54 H54B 109.5 .
H54A C54 H54B 109.5 .
C52 C54 H54C 109.5 .
H54A C54 H54C 109.5 .
H54B C54 H54C 109.5 .
C52 C55 H55A 117.7 .
C52 C55 H55B 111.3 .
H55A C55 H55B 114.1 .
C52 C55 H55C 100.1 .
H55A C55 H55C 117.4 .
H55B C55 H55C 92.8 .
N8 C65 C66 178.6(13) .
N9 C67 C68 180.000(5) .
C101 C100 C106 141(3) .
C101 C100 C105 105(3) .
C106 C100 C105 73.9(17) .
C100 C101 C102 147(3) .
C103 C102 C101 96(2) .
C102 C103 C104 120(2) .
C105 C104 C103 130(2) .
C104 C105 C100 110(2) .
C4 N1 C1 106.0(4) .
C4 N1 Zn1 126.1(4) .
C1 N1 Zn1 127.6(4) .
C6 N2 C9 106.3(5) .
C6 N2 Zn1 125.4(4) .
C9 N2 Zn1 127.1(4) .
C11 N3 C14 106.0(5) .
C11 N3 Zn1 127.7(4) .
C14 N3 Zn1 125.8(4) .
C16 N4 C19 106.0(5) .
C16 N4 Zn1 125.6(4) .
C19 N4 Zn1 127.2(4) .
C27 N5 C21 112.0(6) .
C27 N5 C5 123.7(5) .
C21 N5 C5 124.1(6) .
C24 N6 C25 119.3(6) .
C24 N6 Zn1 118.5(4) 2
C25 N6 Zn1 122.2(4) 2
N2 Zn1 N4 165.59(19) .
N2 Zn1 N1 89.74(19) .
N4 Zn1 N1 88.48(19) .
N2 Zn1 N3 88.14(19) .
N4 Zn1 N3 89.67(19) .
N1 Zn1 N3 164.1(2) .
N2 Zn1 N6 98.0(2) 3
N4 Zn1 N6 96.43(19) 3
N1 Zn1 N6 96.82(18) 3
N3 Zn1 N6 99.06(19) 3
N12 C111 C112 133(4) .

loop_
_geom_bond_atom_site_label_1
_geom_bond_atom_site_label_2
_geom_bond_distance
_geom_bond_site_symmetry_2
C112 C111 1.533(10) .
C1 N1 1.373(7) .
C1 C20 1.404(8) .
C1 C2 1.432(8) .
C2 C3 1.335(8) .
C2 H2 0.9500 .
C3 C4 1.414(8) .
C3 H3 0.9500 .
C4 N1 1.367(7) .
C4 C5 1.407(8) .
C5 C6 1.384(8) .
C5 N5 1.437(8) .
C6 N2 1.375(7) .
C6 C7 1.453(8) .
C7 C8 1.354(9) .
C7 H7 0.9500 .
C8 C9 1.421(9) .
C8 H8 0.9500 .
C9 N2 1.390(7) .
C9 C10 1.403(8) .
C10 C11 1.404(9) .
C10 C42 1.494(8) .
C11 N3 1.353(7) .
C11 C12 1.444(8) .
C12 C13 1.324(9) .
C12 H12 0.9500 .
C13 C14 1.425(8) .
C13 H13 0.9500 .
C14 N3 1.362(8) .
C14 C15 1.404(9) .
C15 C16 1.398(8) .
C15 H15 0.9500 .
C16 N4 1.368(7) .
C16 C17 1.427(8) .
C17 C18 1.355(8) .
C17 H17 0.9500 .
C18 C19 1.417(9) .
C18 H18 0.9500 .
C19 N4 1.379(7) .
C19 C20 1.418(8) .
C20 C28 1.491(8) .
C21 O1 1.200(8) .
C21 N5 1.417(9) .
C21 C22 1.472(9) .
C22 C23 1.374(9) .
C22 C26 1.398(9) .
C23 C24 1.406(10) .
C23 H23 0.9500 .
C24 N6 1.325(9) .
C24 H24 0.9500 .
C25 N6 1.336(7) .
C25 C26 1.374(8) .
C25 H25 0.9500 .
C26 C27 1.472(9) .
C27 O2 1.177(7) .
C27 N5 1.399(8) .
C28 C29 1.379(9) .
C28 C33 1.404(9) .
C29 C30 1.376(9) .
C29 H29 0.9500 .
C30 C31 1.369(12) .
C30 C34 1.577(14) .
C31 C32 1.374(12) .
C31 H31 0.9500 .
C32 C33 1.401(10) .
C32 C38 1.516(12) .
C33 H33 0.9500 .
C34 C36 1.443(17) .
C34 C35 1.546(17) .
C34 C37 1.580(15) .
C35 H35A 0.9800 .
C35 H35B 0.9800 .
C35 H35C 0.9800 .
C36 H36A 0.9800 .
C36 H36B 0.9800 .
C36 H36C 0.9800 .
C37 H37A 0.9800 .
C37 H37B 0.9800 .
C37 H37C 0.9800 .
C38 C40 1.488(14) .
C38 C41 1.496(15) .
C38 C39 1.525(16) .
C39 H39A 0.9800 .
C39 H39B 0.9800 .
C39 H39C 0.9800 .
C40 H40A 0.9800 .
C40 H40B 0.9800 .
C40 H40C 0.9800 .
C41 H41A 0.9800 .
C41 H41B 0.9800 .
C41 H41C 0.9800 .
C42 C43 1.372(9) .
C42 C47 1.403(9) .
C43 C44 1.387(9) .
C43 H43 0.9500 .
C44 C45 1.352(11) .
C44 C48 1.498(11) .
C45 C46 1.437(11) .
C45 H45 0.9500 .
C46 C47 1.426(9) .
C46 C52 1.493(11) .
C47 H47 0.9500 .
C48 C49 1.365(14) .
C48 C51 1.486(16) .
C48 C50 1.640(18) .
C49 H49A 0.9800 .
C49 H49B 0.9800 .
C49 H49C 0.9800 .
C51 H51A 0.9800 .
C51 H51B 0.9800 .
C51 H51C 0.9800 .
C50 H50A 0.9847 .
C50 H50B 0.9638 .
C50 H50C 0.9669 .
C52 C54 1.479(13) .
C52 C53 1.521(13) .
C52 C55 1.58(2) .
C53 H53A 0.9800 .
C53 H53B 0.9800 .
C53 H53C 0.9800 .
C54 H54A 0.9800 .
C54 H54B 0.9800 .
C54 H54C 0.9800 .
C55 H55A 0.7782 .
C55 H55B 0.8949 .
C55 H55C 1.1310 .
C65 N8 1.216(14) .
C65 C66 1.336(14) .
C67 N9 0.98(4) .
C67 C68 1.43(3) .
C100 C101 1.07(3) .
C100 C106 1.524(10) .
C100 C105 1.59(3) .
C101 C102 1.60(4) .
C102 C103 1.40(3) .
C103 C104 1.41(3) .
C104 C105 1.25(3) .
N1 Zn1 2.068(4) .
N2 Zn1 2.047(5) .
N3 Zn1 2.074(4) .
N4 Zn1 2.050(5) .
N6 Zn1 2.171(5) 2
Zn1 N6 2.171(5) 3
C111 N12 1.155(10) .
